data_4304583
loop_
_publ_author_name
'Hiu Fung Lau'
'Pearly Chwee Ying Ang'
'Victor Wee Lin Ng'
'Seah Ling Kuan'
'Lai Yoong Goh'
'Alexey S. Borisov'
'Paul Hazendonk'
'Tracey L. Roemmele'
'Ren\'e T. Boer\'e'
'Richard D. Webster'

_publ_contact_author
;
 Dr. Lai Yoong Goh
 Professor Rene T. Boere
;
_publ_contact_author_email
;
 LaiYoongGoh@ntu.edu.sg.
 boere@uleth.ca
;
_publ_contact_author_fax
;
+65 6316 6984
+1-403-329-2057
;
_publ_contact_author_phone +65-6316-8792;
_publ_section_title
;
Coupling of CpCr(CO)3 and Heterocyclic Dithiadiazolyl Radicals. Synthetic,
X-ray Diffraction, Dynamic NMR, EPR, CV, and DFT Studies
;
_journal_name_full 'Inorganic Chemistry'
_journal_page_first 632
_journal_page_last 644
_journal_paper_doi 10.1021/ic702128f
_journal_volume 47
_journal_year 2008
_chemical_formula_sum 'C15 H12 Cr N2 O3 S2'
_chemical_formula_weight 384.39
_chemical_name_systematic
; 
 ? 
;
_space_group_IT_number 14
_symmetry_cell_setting monoclinic
_symmetry_space_group_name_Hall '-P 2yn'
_symmetry_space_group_name_H-M 'P 1 21/n 1'
_atom_sites_solution_hydrogens geom
_atom_sites_solution_primary direct
_atom_sites_solution_secondary difmap
_audit_creation_method SHELXL-97
_cell_angle_alpha 90.00
_cell_angle_beta 100.1910(10)
_cell_angle_gamma 90.00
_cell_formula_units_Z 4
_cell_length_a 9.8511(6)
_cell_length_b 7.9608(5)
_cell_length_c 20.1840(12)
_cell_measurement_reflns_used 2606
_cell_measurement_temperature 223(2)
_cell_measurement_theta_max 28.56
_cell_measurement_theta_min 2.50
_cell_volume 1557.91(16)
_computing_cell_refinement 'Bruker SMART'
_computing_data_collection 'Bruker SMART'
_computing_data_reduction 'Bruker SAINT'
_computing_molecular_graphics 'Bruker SHELXTL'
_computing_publication_material 'Bruker SHELXTL'
_computing_structure_refinement 'SHELXL-97 (Sheldrick, 1997)'
_computing_structure_solution 'SHELXS-97 (Sheldrick, 1990)'
_diffrn_ambient_temperature 223(2)
_diffrn_measured_fraction_theta_full 1.000
_diffrn_measured_fraction_theta_max 1.000
_diffrn_measurement_device_type 'CCD area detector'
_diffrn_measurement_method 'phi and omega scans'
_diffrn_radiation_monochromator graphite
_diffrn_radiation_source 'fine-focus sealed tube'
_diffrn_radiation_type MoK\a
_diffrn_radiation_wavelength 0.71073
_diffrn_reflns_av_R_equivalents 0.0356
_diffrn_reflns_av_sigmaI/netI 0.0405
_diffrn_reflns_limit_h_max 9
_diffrn_reflns_limit_h_min -12
_diffrn_reflns_limit_k_max 10
_diffrn_reflns_limit_k_min -10
_diffrn_reflns_limit_l_max 26
_diffrn_reflns_limit_l_min -26
_diffrn_reflns_number 10776
_diffrn_reflns_theta_full 27.50
_diffrn_reflns_theta_max 27.50
_diffrn_reflns_theta_min 2.05
_exptl_absorpt_coefficient_mu 1.017
_exptl_absorpt_correction_T_max 0.9051
_exptl_absorpt_correction_T_min 0.7110
_exptl_absorpt_correction_type multi-scan
_exptl_absorpt_process_details
; 
'Sadabs, (Sheldrick 2001)' 
;
_exptl_crystal_colour 'DARK RED'
_exptl_crystal_density_diffrn 1.639
_exptl_crystal_density_meas 0
_exptl_crystal_density_method 'not measured'
_exptl_crystal_description BLOCK
_exptl_crystal_F_000 784
_exptl_crystal_size_max 0.36
_exptl_crystal_size_mid 0.20
_exptl_crystal_size_min 0.10
_refine_diff_density_max 0.369
_refine_diff_density_min -0.260
_refine_diff_density_rms 0.075
_refine_ls_extinction_method none
_refine_ls_goodness_of_fit_ref 1.072
_refine_ls_hydrogen_treatment riding
_refine_ls_matrix_type full
_refine_ls_number_parameters 209
_refine_ls_number_reflns 3582
_refine_ls_number_restraints 0
_refine_ls_restrained_S_all 1.072
_refine_ls_R_factor_all 0.0508
_refine_ls_R_factor_gt 0.0414
_refine_ls_shift/su_max 0.000
_refine_ls_shift/su_mean 0.000
_refine_ls_structure_factor_coef Fsqd
_refine_ls_weighting_details 'calc w=1/[\s^2^(Fo^2^)+(0.0475P)^2^+0.4555P] where P=(Fo^2^+2Fc^2^)/3'
_refine_ls_weighting_scheme calc
_refine_ls_wR_factor_gt 0.0955
_refine_ls_wR_factor_ref 0.1002
_reflns_number_gt 3034
_reflns_number_total 3582
_reflns_threshold_expression >2sigma(I)
_cod_data_source_file ic702128f-file001_3.cif
_cod_data_source_block 3c
_cod_depositor_comments
;
The following automatic conversions were performed:
'_symmetry_cell_setting' value 'Monoclinic' changed to 'monoclinic'
according to '/home/saulius/struct/CIF-dictionaries/cif_core.dic'
dictionary named 'cif_core.dic' version 2.4.1 from 2010-06-29.

Automatic conversion script
Id: cif_fix_enum 1527 2010-12-29 10:47:43Z saulius 
;
_cod_database_code 4304583

loop_
_symmetry_equiv_pos_as_xyz
'x, y, z'
'-x+1/2, y+1/2, -z+1/2'
'-x, -y, -z'
'x-1/2, -y-1/2, z-1/2'

loop_
_atom_site_label
_atom_site_type_symbol
_atom_site_fract_x
_atom_site_fract_y
_atom_site_fract_z
_atom_site_U_iso_or_equiv
_atom_site_adp_type
_atom_site_occupancy
_atom_site_symmetry_multiplicity
_atom_site_calc_flag
_atom_site_refinement_flags
_atom_site_disorder_assembly
_atom_site_disorder_group
Cr1 Cr 0.78858(4) 0.70433(4) 0.046260(18) 0.02360(12) Uani 1 1 d . . .
N1 N 0.7957(2) 0.5849(3) 0.20576(10) 0.0313(5) Uani 1 1 d . . .
N2 N 0.6734(2) 0.3896(2) 0.13109(10) 0.0308(5) Uani 1 1 d . . .
S1 S 0.90154(6) 0.60175(8) 0.15189(3) 0.03220(16) Uani 1 1 d . . .
S2 S 0.78798(7) 0.42532(7) 0.08280(3) 0.03045(16) Uani 1 1 d . . .
O1 O 0.25469(19) 0.5083(3) 0.33438(9) 0.0411(5) Uani 1 1 d . . .
C1 C 0.6852(2) 0.4891(3) 0.18525(11) 0.0261(5) Uani 1 1 d . . .
C2 C 0.5739(2) 0.4867(3) 0.22559(11) 0.0253(5) Uani 1 1 d . . .
C3 C 0.4603(3) 0.3831(3) 0.20789(13) 0.0352(6) Uani 1 1 d . . .
H3 H 0.4568 0.3098 0.1711 0.042 Uiso 1 1 calc R . .
C4 C 0.3524(3) 0.3851(3) 0.24310(13) 0.0376(6) Uani 1 1 d . . .
H4 H 0.2760 0.3142 0.2302 0.045 Uiso 1 1 calc R . .
C5 C 0.3575(3) 0.4927(3) 0.29763(12) 0.0303(5) Uani 1 1 d . . .
C6 C 0.4712(3) 0.5948(3) 0.31658(12) 0.0342(6) Uani 1 1 d . . .
H6 H 0.4756 0.6660 0.3541 0.041 Uiso 1 1 calc R . .
C7 C 0.5782(3) 0.5930(3) 0.28073(12) 0.0298(5) Uani 1 1 d . . .
H7 H 0.6546 0.6639 0.2936 0.036 Uiso 1 1 calc R . .
C8 C 0.1358(3) 0.4044(5) 0.31609(17) 0.0586(9) Uani 1 1 d . . .
H8A H 0.0966 0.4226 0.2691 0.088 Uiso 1 1 calc R . .
H8B H 0.0681 0.4326 0.3438 0.088 Uiso 1 1 calc R . .
H8C H 0.1621 0.2874 0.3230 0.088 Uiso 1 1 calc R . .
C9 C 0.5851(3) 0.7793(3) -0.00674(14) 0.0366(6) Uani 1 1 d . . .
H9 H 0.5296 0.7210 -0.0457 0.044 Uiso 1 1 calc R . .
C10 C 0.6807(3) 0.9105(3) -0.00967(14) 0.0372(6) Uani 1 1 d . . .
H10 H 0.7034 0.9606 -0.0512 0.045 Uiso 1 1 calc R . .
C11 C 0.7293(3) 0.9665(3) 0.05636(14) 0.0370(6) Uani 1 1 d . . .
H11 H 0.7929 1.0618 0.0695 0.044 Uiso 1 1 calc R . .
C12 C 0.6642(3) 0.8701(3) 0.09984(13) 0.0358(6) Uani 1 1 d . . .
H12 H 0.6762 0.8840 0.1493 0.043 Uiso 1 1 calc R . .
C13 C 0.5762(3) 0.7550(3) 0.06154(14) 0.0338(6) Uani 1 1 d . . .
H13 H 0.5148 0.6743 0.0791 0.041 Uiso 1 1 calc R . .
C14 C 0.9634(3) 0.7808(3) 0.04205(14) 0.0343(6) Uani 1 1 d . . .
O14 O 1.0705(2) 0.8301(3) 0.03650(12) 0.0543(6) Uani 1 1 d . . .
C15 C 0.8142(3) 0.5997(3) -0.03232(13) 0.0365(6) Uani 1 1 d . . .
O15 O 0.8318(3) 0.5419(3) -0.08213(10) 0.0611(7) Uani 1 1 d . . .

loop_
_atom_site_aniso_label
_atom_site_aniso_U_11
_atom_site_aniso_U_22
_atom_site_aniso_U_33
_atom_site_aniso_U_23
_atom_site_aniso_U_13
_atom_site_aniso_U_12
Cr1 0.0231(2) 0.0239(2) 0.0254(2) 0.00133(14) 0.00846(15) 0.00228(15)
N1 0.0282(11) 0.0424(12) 0.0233(10) 0.0002(9) 0.0043(9) -0.0050(9)
N2 0.0369(12) 0.0258(10) 0.0320(11) -0.0001(8) 0.0123(9) -0.0027(9)
S1 0.0225(3) 0.0448(4) 0.0293(3) 0.0035(3) 0.0046(3) 0.0002(3)
S2 0.0377(4) 0.0245(3) 0.0322(3) 0.0008(2) 0.0145(3) 0.0043(3)
O1 0.0339(10) 0.0581(12) 0.0347(10) -0.0058(9) 0.0157(8) -0.0097(9)
C1 0.0277(12) 0.0262(11) 0.0236(11) 0.0047(9) 0.0025(10) 0.0014(10)
C2 0.0275(12) 0.0266(11) 0.0217(11) 0.0054(9) 0.0044(9) 0.0006(10)
C3 0.0423(15) 0.0354(13) 0.0296(13) -0.0052(10) 0.0111(12) -0.0107(12)
C4 0.0369(15) 0.0447(15) 0.0323(13) -0.0027(12) 0.0090(12) -0.0168(12)
C5 0.0286(13) 0.0392(13) 0.0242(12) 0.0065(10) 0.0075(10) -0.0009(11)
C6 0.0344(14) 0.0412(14) 0.0276(13) -0.0067(11) 0.0073(11) -0.0051(12)
C7 0.0266(12) 0.0326(12) 0.0300(13) -0.0021(10) 0.0040(10) -0.0046(10)
C8 0.0404(17) 0.088(3) 0.0522(19) -0.0083(18) 0.0229(15) -0.0233(17)
C9 0.0258(13) 0.0442(15) 0.0379(14) -0.0042(12) 0.0002(11) 0.0083(11)
C10 0.0379(15) 0.0373(14) 0.0384(15) 0.0124(12) 0.0121(12) 0.0113(12)
C11 0.0346(14) 0.0246(12) 0.0523(16) -0.0001(11) 0.0093(13) 0.0051(11)
C12 0.0360(14) 0.0390(14) 0.0347(14) -0.0014(11) 0.0126(12) 0.0154(12)
C13 0.0257(13) 0.0342(13) 0.0447(15) 0.0051(11) 0.0143(12) 0.0071(11)
C14 0.0332(14) 0.0323(13) 0.0399(15) 0.0064(11) 0.0136(12) 0.0042(11)
O14 0.0349(11) 0.0547(13) 0.0786(16) 0.0096(11) 0.0245(11) -0.0049(10)
C15 0.0413(15) 0.0378(13) 0.0327(14) 0.0057(11) 0.0125(12) 0.0112(12)
O15 0.0838(17) 0.0685(14) 0.0355(11) -0.0035(11) 0.0231(11) 0.0288(13)

loop_
_atom_type_symbol
_atom_type_description
_atom_type_scat_dispersion_real
_atom_type_scat_dispersion_imag
_atom_type_scat_source
C C 0.0033 0.0016 'International Tables Vol C Tables 4.2.6.8 and 6.1.1.4'
H H 0.0000 0.0000 'International Tables Vol C Tables 4.2.6.8 and 6.1.1.4'
O O 0.0106 0.0060 'International Tables Vol C Tables 4.2.6.8 and 6.1.1.4'
S S 0.1246 0.1234 'International Tables Vol C Tables 4.2.6.8 and 6.1.1.4'
Cr Cr 0.3209 0.6236 'International Tables Vol C Tables 4.2.6.8 and 6.1.1.4'
N N 0.0061 0.0033 'International Tables Vol C Tables 4.2.6.8 and 6.1.1.4'

loop_
_geom_angle_atom_site_label_1
_geom_angle_atom_site_label_2
_geom_angle_atom_site_label_3
_geom_angle
_geom_angle_site_symmetry_1
_geom_angle_site_symmetry_3
_geom_angle_publ_flag
C14 Cr1 C15 80.71(12) . . ?
C14 Cr1 C10 95.87(11) . . ?
C15 Cr1 C10 91.32(11) . . ?
C14 Cr1 C9 132.23(11) . . ?
C15 Cr1 C9 87.46(11) . . ?
C10 Cr1 C9 38.00(10) . . ?
C14 Cr1 C11 87.49(11) . . ?
C15 Cr1 C11 126.12(11) . . ?
C10 Cr1 C11 37.75(10) . . ?
C9 Cr1 C11 63.07(10) . . ?
C14 Cr1 C13 149.72(11) . . ?
C15 Cr1 C13 118.65(12) . . ?
C10 Cr1 C13 62.82(10) . . ?
C9 Cr1 C13 37.48(10) . . ?
C11 Cr1 C13 62.40(10) . . ?
C14 Cr1 C12 115.41(11) . . ?
C15 Cr1 C12 149.45(11) . . ?
C10 Cr1 C12 62.50(10) . . ?
C9 Cr1 C12 62.32(10) . . ?
C11 Cr1 C12 37.23(10) . . ?
C13 Cr1 C12 36.90(10) . . ?
C14 Cr1 S2 112.49(8) . . ?
C15 Cr1 S2 81.44(8) . . ?
C10 Cr1 S2 148.93(8) . . ?
C9 Cr1 S2 111.15(8) . . ?
C11 Cr1 S2 149.41(7) . . ?
C13 Cr1 S2 94.25(7) . . ?
C12 Cr1 S2 112.33(7) . . ?
C14 Cr1 S1 82.03(8) . . ?
C15 Cr1 S1 120.23(8) . . ?
C10 Cr1 S1 147.25(8) . . ?
C9 Cr1 S1 141.28(7) . . ?
C11 Cr1 S1 109.63(8) . . ?
C13 Cr1 S1 104.09(7) . . ?
C12 Cr1 S1 88.75(7) . . ?
S2 Cr1 S1 54.29(2) . . ?
C1 N1 S1 114.88(17) . . ?
C1 N2 S2 114.39(17) . . ?
N1 S1 S2 93.31(8) . . ?
N1 S1 Cr1 111.87(8) . . ?
S2 S1 Cr1 62.19(2) . . ?
N2 S2 S1 93.53(8) . . ?
N2 S2 Cr1 113.08(7) . . ?
S1 S2 Cr1 63.52(2) . . ?
C5 O1 C8 117.4(2) . . ?
N1 C1 N2 122.7(2) . . ?
N1 C1 C2 118.7(2) . . ?
N2 C1 C2 118.5(2) . . ?
C3 C2 C7 118.5(2) . . ?
C3 C2 C1 120.6(2) . . ?
C7 C2 C1 120.8(2) . . ?
C4 C3 C2 121.4(2) . . ?
C3 C4 C5 119.5(2) . . ?
O1 C5 C6 116.1(2) . . ?
O1 C5 C4 124.2(2) . . ?
C6 C5 C4 119.7(2) . . ?
C7 C6 C5 120.4(2) . . ?
C6 C7 C2 120.5(2) . . ?
C13 C9 C10 107.4(2) . . ?
C13 C9 Cr1 72.16(15) . . ?
C10 C9 Cr1 70.22(15) . . ?
C11 C10 C9 108.2(2) . . ?
C11 C10 Cr1 72.09(15) . . ?
C9 C10 Cr1 71.79(14) . . ?
C12 C11 C10 107.6(2) . . ?
C12 C11 Cr1 72.27(14) . . ?
C10 C11 Cr1 70.17(15) . . ?
C13 C12 C11 108.7(2) . . ?
C13 C12 Cr1 71.40(14) . . ?
C11 C12 Cr1 70.50(14) . . ?
C12 C13 C9 108.1(2) . . ?
C12 C13 Cr1 71.71(14) . . ?
C9 C13 Cr1 70.37(14) . . ?
O14 C14 Cr1 177.0(3) . . ?
O15 C15 Cr1 176.8(3) . . ?

loop_
_geom_bond_atom_site_label_1
_geom_bond_atom_site_label_2
_geom_bond_distance
_geom_bond_site_symmetry_2
_geom_bond_publ_flag
Cr1 C14 1.842(3) . ?
Cr1 C15 1.848(3) . ?
Cr1 C10 2.162(3) . ?
Cr1 C9 2.182(3) . ?
Cr1 C11 2.186(2) . ?
Cr1 C13 2.205(2) . ?
Cr1 C12 2.209(2) . ?
Cr1 S2 2.3407(7) . ?
Cr1 S1 2.3688(7) . ?
N1 C1 1.333(3) . ?
N1 S1 1.640(2) . ?
N2 C1 1.338(3) . ?
N2 S2 1.641(2) . ?
S1 S2 2.1487(9) . ?
O1 C5 1.362(3) . ?
O1 C8 1.428(4) . ?
C1 C2 1.477(3) . ?
C2 C3 1.385(3) . ?
C2 C7 1.392(3) . ?
C3 C4 1.380(3) . ?
C4 C5 1.388(4) . ?
C5 C6 1.382(3) . ?
C6 C7 1.381(3) . ?
C9 C13 1.410(4) . ?
C9 C10 1.414(4) . ?
C10 C11 1.407(4) . ?
C11 C12 1.403(4) . ?
C12 C13 1.397(4) . ?
C14 O14 1.150(3) . ?
C15 O15 1.147(3) . ?
